data_7131775
loop_
_publ_author_name
'Tr\"oster, Tobias'
'Endres, Franziska'
'Arrowsmith, Merle'
'Endres, Lukas'
'Fantuzzi, Felipe'
'Braunschweig, Holger'

_publ_section_title
;
 Dibenzoberylloles: antiaromatic s-block fluorene analogues
;
_journal_name_full 'Chemical Communications'
_journal_paper_doi 10.1039/D3CC02736H
_journal_year 2023
_chemical_formula_moiety 'C33 H34 Be N2, 0.198(C H2 Cl2)'
_chemical_formula_sum 'C33.2 H34.4 Be Cl0.4 N2'
_chemical_formula_weight 484.45
_space_group_crystal_system monoclinic
_space_group_IT_number 14
_space_group_name_Hall '-P 2ybc'
_space_group_name_H-M_alt 'P 1 21/c 1'
_atom_sites_solution_hydrogens geom
_atom_sites_solution_primary dual
_atom_sites_solution_secondary difmap
_audit_creation_date 2023-06-21
_audit_creation_method 'CIF-fill 1.4j (K.Radacki, 2005-23)'
_audit_update_record
;
2023-06-23 deposited with the CCDC.	2023-06-28 downloaded from the CCDC.
;
_cell_angle_alpha 90
_cell_angle_beta 108.7170(10)
_cell_angle_gamma 90
_cell_formula_units_Z 8
_cell_length_a 18.4121(2)
_cell_length_b 16.0444(2)
_cell_length_c 19.7334(3)
_cell_measurement_reflns_used 20212
_cell_measurement_temperature 100(2)
_cell_measurement_theta_max 72.9700
_cell_measurement_theta_min 3.6000
_cell_volume 5521.17(13)
_computing_cell_refinement 'CrysAlisPro 1.171.42.30a (Rigaku OD, 2021)'
_computing_data_collection 'CrysAlisPro 1.171.42.30a (Rigaku OD, 2021)'
_computing_data_reduction 'CrysAlisPro 1.171.42.30a (Rigaku OD, 2021)'
_computing_molecular_graphics 'ShelXLe (Huebschle et all, 2011)'
_computing_publication_material 'SHELXL-2019/1 (Sheldrick, 2019)'
_computing_structure_refinement 'SHELXL-2019/1 (Sheldrick, 2019)'
_computing_structure_solution 'SHELXT 2014/5 (Sheldrick, 2014)''
_diffrn_ambient_environment N~2~
_diffrn_ambient_temperature 100(2)
_diffrn_detector HPA
_diffrn_detector_area_resol_mean 10.0
_diffrn_detector_type 'HyPix Arc150'
_diffrn_measured_fraction_theta_full 0.999
_diffrn_measured_fraction_theta_max 0.999
_diffrn_measurement_details
;
 List of Runs (angles in degrees, time in seconds):
 --------------------------------------------------------------------------
  1  \w     38.00 109.00   0.50    0.39    --   58.41  15.00 -30.00  142
  2  \w     68.00 129.00   0.50    0.39    --   82.37  15.00  90.00  122
  3  \w     53.00  91.00   0.50    0.39    --   82.37  15.00 -60.00   76
  4  \w     95.00 133.00   0.50    0.39    --   82.37  15.00 -60.00   76
  5  \w     64.00 131.00   0.50    0.39    --   82.37  15.00-180.00  134
  6  \w     40.00  65.00   0.50    0.39    --   82.37 -95.00-180.00   50
  7  \w     40.00  90.00   0.50    0.39    --   82.37 -95.00-120.00  100
  8  \w     20.00  87.00   0.50    0.39    --   58.41-126.00 -90.00  134
  9  \w     16.00  66.00   0.50    0.39    --   58.41 -95.00-150.00  100
 10  \w     40.00  90.00   0.50    0.39    --   82.37 -95.00 -90.00  100
 11  \w     40.00  86.00   0.50    0.39    --   82.37 -95.00 -30.00   92
 12  \w     40.00  90.00   0.50    0.39    --   82.37 -95.00   0.00  100
 13  \w     40.00  90.00   0.50    0.39    --   82.37 -95.00  30.00  100
 14  \w     16.00  66.00   0.50    0.39    --   58.41 -95.00  30.00  100
 15  \w     34.00 100.00   0.50    0.39    --   82.37-112.00 120.00  132
 16  \w   -110.00 -31.00   0.50    0.39    --  -60.26 -15.00  30.00  158
 17  \w   -127.00 -40.00   0.50    0.39    --  -76.33 -15.00 150.00  174
 18  \w    -96.00 -28.00   0.50    0.39    --  -76.33 112.00 120.00  136
 19  \w    -96.00 -28.00   0.50    0.39    --  -76.33 112.00  30.00  136
 20  \w    -98.00 -22.00   0.50    0.39    --  -69.77 126.00 -60.00  152
 21  \w   -127.00 -40.00   0.50    0.39    --  -76.33 -15.00-120.00  174
;
_diffrn_measurement_device 'four-circle diffractometer'
_diffrn_measurement_device_type 'Rigaku XtaLAB Synergy-R'
_diffrn_measurement_method '\w scans'
_diffrn_orient_matrix_type
;
 CrysAlisPro convention (1999,Acta A55,543-557)
;
_diffrn_orient_matrix_UB_11 0.0729790000
_diffrn_orient_matrix_UB_12 0.0497783000
_diffrn_orient_matrix_UB_13 0.0046842000
_diffrn_orient_matrix_UB_21 -0.0013978000
_diffrn_orient_matrix_UB_22 0.0394921000
_diffrn_orient_matrix_UB_23 0.0707410000
_diffrn_orient_matrix_UB_31 0.0497569000
_diffrn_orient_matrix_UB_32 -0.0720514000
_diffrn_orient_matrix_UB_33 0.0419334000
_diffrn_radiation_monochromator 'multi-layer mirror'
_diffrn_radiation_probe x-ray
_diffrn_radiation_type CuK\a
_diffrn_radiation_wavelength 1.54184
_diffrn_radiation_xray_symbol K-L~2,3~
_diffrn_reflns_av_R_equivalents 0.0314
_diffrn_reflns_av_unetI/netI 0.0247
_diffrn_reflns_Laue_measured_fraction_full 0.999
_diffrn_reflns_Laue_measured_fraction_max 0.999
_diffrn_reflns_limit_h_max 22
_diffrn_reflns_limit_h_min -22
_diffrn_reflns_limit_k_max 18
_diffrn_reflns_limit_k_min -19
_diffrn_reflns_limit_l_max 23
_diffrn_reflns_limit_l_min -24
_diffrn_reflns_number 55988
_diffrn_reflns_point_group_measured_fraction_full 0.999
_diffrn_reflns_point_group_measured_fraction_max 0.999
_diffrn_reflns_theta_full 67.684
_diffrn_reflns_theta_max 70.074
_diffrn_reflns_theta_min 3.631
_diffrn_source 'rotating-anode X-ray tube'
_diffrn_source_type 'PhotonJet-R X-ray Source'
_exptl_absorpt_coefficient_mu 0.846
_exptl_absorpt_correction_T_max 1.000
_exptl_absorpt_correction_T_min 0.648
_exptl_absorpt_correction_type gaussian
_exptl_absorpt_process_details
;
 CrysAlisPro 1.171.42.30a (Rigaku Oxford Diffraction, 2021) Numerical 
 absorption correction based on gaussian integration over a multifaceted 
 crystal model Empirical absorption correction using spherical harmonics, 
 implemented in SCALE3 ABSPACK scaling algorithm.
;
_exptl_crystal_colour 'clear colourless'
_exptl_crystal_density_diffrn 1.166
_exptl_crystal_description plate
_exptl_crystal_F_000 2067
_exptl_crystal_preparation
;
 For data collection the crystal was immersed in a film of perfluoropolyether 
 oil, mounted on a polyimide loop and transferred to stream of cold nitrogen 
 (Oxford Cryostream 800).
;
_exptl_crystal_size_max 0.222
_exptl_crystal_size_mid 0.136
_exptl_crystal_size_min 0.043
_refine_diff_density_max 0.188
_refine_diff_density_min -0.230
_refine_diff_density_rms 0.039
_refine_ls_extinction_method none
_refine_ls_goodness_of_fit_ref 1.031
_refine_ls_hydrogen_treatment constr
_refine_ls_matrix_type full
_refine_ls_number_parameters 718
_refine_ls_number_reflns 10464
_refine_ls_number_restraints 69
_refine_ls_restrained_S_all 1.028
_refine_ls_R_factor_all 0.0531
_refine_ls_R_factor_gt 0.0416
_refine_ls_shift/su_max 0.001
_refine_ls_shift/su_mean 0.000
_refine_ls_structure_factor_coef Fsqd
_refine_ls_weighting_details
;
 w=1/[\s^2^(Fo^2^)+(0.0595P)^2^+1.1938P] where P=(Fo^2^+2Fc^2^)/3
;
_refine_ls_weighting_scheme calc
_refine_ls_wR_factor_gt 0.1057
_refine_ls_wR_factor_ref 0.1118
_reflns_Friedel_coverage 0.000
_reflns_number_gt 8571
_reflns_number_total 10464
_reflns_threshold_expression 'I > 2\s(I)'
_cod_data_source_file d3cc02736h2.cif
_cod_data_source_block ToTr072_ToTr_a
_cod_original_sg_symbol_H-M 'P 21/c'
_cod_original_formula_sum 'C33.20 H34.40 Be Cl0.40 N2'
_cod_database_code 7131775
_shelx_shelxl_version_number 2019/1
_shelx_space_group_comment
;
 The symmetry employed for this shelxl refinement is uniquely defined by the 
 following loop, which should always be used as a source of symmetry 
 information in preference to the above space-group names. They are only 
 intended as comments.
;

loop_
_space_group_symop_operation_xyz
'x, y, z'
'-x, y+1/2, -z+1/2'
'-x, -y, -z'
'x, -y-1/2, z-1/2'

loop_
_atom_site_label
_atom_site_type_symbol
_atom_site_fract_x
_atom_site_fract_y
_atom_site_fract_z
_atom_site_U_iso_or_equiv
_atom_site_adp_type
_atom_site_occupancy
_atom_site_site_symmetry_order
_atom_site_calc_flag
_atom_site_refinement_flags_posn
_atom_site_refinement_flags_adp
_atom_site_refinement_flags_occupancy
_atom_site_disorder_assembly
_atom_site_disorder_group
Be1_1 Be 0.50063(10) 0.47299(11) 0.75012(9) 0.0262(3) Uani 1 1 d . . . . .
C1_1 C 0.42468(7) 0.43756(8) 0.67698(7) 0.0270(3) Uani 1 1 d . . . . .
C2_1 C 0.41391(8) 0.39542(8) 0.61267(7) 0.0304(3) Uani 1 1 d . . . . .
H2_1 H 0.457713 0.377263 0.601257 0.036 Uiso 1 1 calc R U . . .
C3_1 C 0.34127(8) 0.37892(9) 0.56444(8) 0.0347(3) Uani 1 1 d . . . . .
H3_1 H 0.336111 0.349689 0.521274 0.042 Uiso 1 1 calc R U . . .
C4_1 C 0.27677(8) 0.40543(10) 0.57993(8) 0.0398(4) Uani 1 1 d . . . . .
H4_1 H 0.227177 0.394513 0.547237 0.048 Uiso 1 1 calc R U . . .
C5_1 C 0.28440(8) 0.44787(10) 0.64306(8) 0.0362(3) Uani 1 1 d . . . . .
H5_1 H 0.240034 0.466327 0.653340 0.043 Uiso 1 1 calc R U . . .
C6_1 C 0.35713(7) 0.46354(8) 0.69156(7) 0.0281(3) Uani 1 1 d . . . . .
C7_1 C 0.37120(7) 0.50747(8) 0.76126(7) 0.0271(3) Uani 1 1 d . . . . .
C8_1 C 0.31326(8) 0.53943(9) 0.78538(8) 0.0313(3) Uani 1 1 d . . . . .
H8_1 H 0.261239 0.535948 0.755792 0.038 Uiso 1 1 calc R U . . .
C9_1 C 0.33141(8) 0.57614(9) 0.85226(8) 0.0343(3) Uani 1 1 d . . . . .
H9_1 H 0.291804 0.596688 0.868931 0.041 Uiso 1 1 calc R U . . .
C10_1 C 0.40753(8) 0.58289(9) 0.89496(8) 0.0323(3) Uani 1 1 d . . . . .
H10_1 H 0.420159 0.607099 0.941229 0.039 Uiso 1 1 calc R U . . .
C11_1 C 0.46534(8) 0.55391(8) 0.86949(7) 0.0290(3) Uani 1 1 d . . . . .
H11_1 H 0.517258 0.560529 0.898583 0.035 Uiso 1 1 calc R U . . .
C12_1 C 0.44976(7) 0.51550(8) 0.80277(7) 0.0265(3) Uani 1 1 d . . . . .
C1_2 C 0.60128(7) 0.47445(8) 0.76414(7) 0.0236(3) Uani 1 1 d . . . . .
N1_2 N 0.63928(6) 0.53200(7) 0.73983(6) 0.0255(2) Uani 1 1 d . . . . .
C2_2 C 0.72270(7) 0.51606(8) 0.76101(8) 0.0292(3) Uani 1 1 d . . . . .
H2A_2 H 0.752226 0.561477 0.791591 0.035 Uiso 1 1 calc R U . . .
H2AB_2 H 0.739837 0.509826 0.718584 0.035 Uiso 1 1 calc R U . . .
N2_2 N 0.65156(6) 0.41805(7) 0.80084(6) 0.0253(2) Uani 1 1 d . . . . .
C3_2 C 0.73118(7) 0.43452(8) 0.80254(8) 0.0286(3) Uani 1 1 d . . . . .
H3A_2 H 0.750564 0.389349 0.778774 0.034 Uiso 1 1 calc R U . . .
H3AB_2 H 0.766013 0.441038 0.852231 0.034 Uiso 1 1 calc R U . . .
C4_2 C 0.63556(7) 0.34457(8) 0.83540(7) 0.0245(3) Uani 1 1 d . . . . .
C5_2 C 0.61488(7) 0.27099(8) 0.79576(7) 0.0269(3) Uani 1 1 d . . . . .
C6_2 C 0.60843(7) 0.19858(8) 0.83235(7) 0.0288(3) Uani 1 1 d . . . . .
H6_2 H 0.594394 0.148070 0.806297 0.035 Uiso 1 1 calc R U . . .
C7_2 C 0.62191(7) 0.19794(8) 0.90583(7) 0.0284(3) Uani 1 1 d . . . . .
C8_2 C 0.64089(7) 0.27286(8) 0.94303(7) 0.0278(3) Uani 1 1 d . . . . .
H8_2 H 0.649479 0.273322 0.993138 0.033 Uiso 1 1 calc R U . . .
C9_2 C 0.64766(7) 0.34714(8) 0.90895(7) 0.0261(3) Uani 1 1 d . . . . .
C10_2 C 0.59754(8) 0.26980(9) 0.71605(7) 0.0333(3) Uani 1 1 d . . . . .
H10A_2 H 0.603788 0.213015 0.700482 0.050 Uiso 1 1 calc R U . . .
H10B_2 H 0.632863 0.307305 0.702910 0.050 Uiso 1 1 calc R U . . .
H10C_2 H 0.544663 0.288311 0.692727 0.050 Uiso 1 1 calc R U . . .
C11_2 C 0.61570(8) 0.11798(9) 0.94354(8) 0.0360(3) Uani 1 1 d . . . . .
H11A_2 H 0.606628 0.130781 0.988722 0.054 Uiso 1 1 calc R U . . .
H11B_2 H 0.663492 0.086331 0.953349 0.054 Uiso 1 1 calc R U . . .
H11C_2 H 0.572942 0.084806 0.913112 0.054 Uiso 1 1 calc R U . . .
C12_2 C 0.66400(8) 0.42779(8) 0.95002(8) 0.0312(3) Uani 1 1 d . . . . .
H12A_2 H 0.694792 0.416588 0.999775 0.047 Uiso 1 1 calc R U . . .
H12B_2 H 0.615538 0.454063 0.948782 0.047 Uiso 1 1 calc R U . . .
H12C_2 H 0.692301 0.465217 0.928257 0.047 Uiso 1 1 calc R U . . .
C13_2 C 0.60899(7) 0.60564(8) 0.69905(7) 0.0250(3) Uani 1 1 d . . . . .
C14_2 C 0.60281(7) 0.67900(8) 0.73481(7) 0.0273(3) Uani 1 1 d . . . . .
C15_2 C 0.58258(7) 0.75213(8) 0.69471(8) 0.0294(3) Uani 1 1 d . . . . .
H15_2 H 0.577627 0.802477 0.718187 0.035 Uiso 1 1 calc R U . . .
C16_2 C 0.56952(7) 0.75304(8) 0.62133(8) 0.0301(3) Uani 1 1 d . . . . .
C17_2 C 0.57436(8) 0.67829(9) 0.58742(8) 0.0313(3) Uani 1 1 d . . . . .
H17_2 H 0.563990 0.678150 0.537050 0.038 Uiso 1 1 calc R U . . .
C18_2 C 0.59396(7) 0.60345(8) 0.62489(7) 0.0281(3) Uani 1 1 d . . . . .
C19_2 C 0.61944(9) 0.68048(9) 0.81467(8) 0.0365(3) Uani 1 1 d . . . . .
H19A_2 H 0.621502 0.738365 0.831049 0.055 Uiso 1 1 calc R U . . .
H19B_2 H 0.668832 0.653358 0.838121 0.055 Uiso 1 1 calc R U . . .
H19C_2 H 0.578820 0.650694 0.826820 0.055 Uiso 1 1 calc R U . . .
C20_2 C 0.55068(8) 0.83327(9) 0.57956(9) 0.0385(3) Uani 1 1 d . . . . .
H20A_2 H 0.553851 0.824571 0.531436 0.058 Uiso 1 1 calc R U . . .
H20B_2 H 0.587302 0.876500 0.604064 0.058 Uiso 1 1 calc R U . . .
H20C_2 H 0.498624 0.850886 0.576034 0.058 Uiso 1 1 calc R U . . .
C21_2 C 0.59856(9) 0.52328(9) 0.58672(8) 0.0378(3) Uani 1 1 d . . . . .
H21A_2 H 0.580198 0.532733 0.534924 0.057 Uiso 1 1 calc R U . . .
H21B_2 H 0.566586 0.480899 0.599082 0.057 Uiso 1 1 calc R U . . .
H21C_2 H 0.651875 0.504048 0.601338 0.057 Uiso 1 1 calc R U . . .
Be1_3 Be 0.98722(10) 0.78627(11) 0.72448(10) 0.0282(4) Uani 1 1 d . . . . .
C1_3 C 1.03647(8) 0.74170(8) 0.67142(7) 0.0298(3) Uani 1 1 d . . . . .
C2_3 C 1.02020(9) 0.71017(10) 0.60239(8) 0.0375(3) Uani 1 1 d . . . . .
H2_3 H 0.968150 0.705617 0.573087 0.045 Uiso 1 1 calc R U . . .
C3_3 C 1.07750(10) 0.68505(11) 0.57471(9) 0.0464(4) Uani 1 1 d . . . . .
H3_3 H 1.064215 0.665515 0.526827 0.056 Uiso 1 1 calc R U . . .
C4_3 C 1.15359(10) 0.68854(10) 0.61682(10) 0.0460(4) Uani 1 1 d . . . . .
H4_3 H 1.192592 0.670379 0.598301 0.055 Uiso 1 1 calc R U . . .
C5_3 C 1.17269(8) 0.71850(9) 0.68585(9) 0.0375(3) Uani 1 1 d . . . . .
H5_3 H 1.224907 0.720117 0.715149 0.045 Uiso 1 1 calc R U . . .
C6_3 C 1.11547(8) 0.74651(8) 0.71289(8) 0.0299(3) Uani 1 1 d . . . . .
C7_3 C 1.13077(7) 0.78674(8) 0.78411(8) 0.0298(3) Uani 1 1 d . . . . .
C8_3 C 1.20396(8) 0.79905(9) 0.83304(8) 0.0380(3) Uani 1 1 d . . . . .
H8_3 H 1.247694 0.778388 0.822860 0.046 Uiso 1 1 calc R U . . .
C9_3 C 1.21279(9) 0.84138(10) 0.89640(9) 0.0421(4) Uani 1 1 d . . . . .
H9_3 H 1.262727 0.850611 0.929067 0.051 Uiso 1 1 calc R U . . .
C10_3 C 1.14952(9) 0.87024(10) 0.91239(8) 0.0405(4) Uani 1 1 d . . . . .
H10_3 H 1.155675 0.899467 0.955750 0.049 Uiso 1 1 calc R U . . .
C11_3 C 1.07633(8) 0.85597(9) 0.86407(8) 0.0357(3) Uani 1 1 d . . . . .
H11_3 H 1.033062 0.874928 0.875980 0.043 Uiso 1 1 calc R U . . .
C12_3 C 1.06430(8) 0.81496(8) 0.79904(7) 0.0296(3) Uani 1 1 d . . . . .
C1_4 C 0.88717(7) 0.79511(8) 0.71086(7) 0.0253(3) Uani 1 1 d . . . . .
N1_4 N 0.83740(6) 0.85310(7) 0.67543(6) 0.0291(3) Uani 1 1 d . . . . .
C2_4 C 0.75877(8) 0.83930(9) 0.67737(10) 0.0400(4) Uani 1 1 d . . . . .
H2A_4 H 0.721787 0.833514 0.628525 0.048 Uiso 1 1 calc R U . . .
H2AB_4 H 0.742153 0.885455 0.702285 0.048 Uiso 1 1 calc R U . . .
N2_4 N 0.84928(6) 0.73983(7) 0.73690(6) 0.0289(3) Uani 1 1 d . . . . .
C3_4 C 0.76662(8) 0.75807(9) 0.71910(8) 0.0335(3) Uani 1 1 d . . . . .
H3A_4 H 0.751996 0.765416 0.762828 0.040 Uiso 1 1 calc R U . . .
H3AB_4 H 0.734909 0.713349 0.689366 0.040 Uiso 1 1 calc R U . . .
C4_4 C 0.85424(7) 0.92679(8) 0.64194(8) 0.0276(3) Uani 1 1 d . . . . .
C5_4 C 0.83622(7) 0.92740(8) 0.56761(8) 0.0304(3) Uani 1 1 d . . . . .
C6_4 C 0.84632(8) 1.00151(9) 0.53513(8) 0.0319(3) Uani 1 1 d . . . . .
H6_4 H 0.835636 1.002621 0.484734 0.038 Uiso 1 1 calc R U . . .
C7_4 C 0.87165(8) 1.07427(9) 0.57434(8) 0.0317(3) Uani 1 1 d . . . . .
C8_4 C 0.89032(7) 1.07067(8) 0.64819(8) 0.0300(3) Uani 1 1 d . . . . .
H8_4 H 0.908994 1.119466 0.675496 0.036 Uiso 1 1 calc R U . . .
C9_4 C 0.88255(7) 0.99767(8) 0.68362(8) 0.0288(3) Uani 1 1 d . . . . .
C10_4 C 0.80656(9) 0.85065(10) 0.52306(9) 0.0414(4) Uani 1 1 d . . . . .
H10A_4 H 0.808095 0.859531 0.474400 0.062 Uiso 1 1 calc R U . . .
H10B_4 H 0.753618 0.839899 0.521369 0.062 Uiso 1 1 calc R U . . .
H10C_4 H 0.838731 0.802715 0.544482 0.062 Uiso 1 1 calc R U . . .
C11_4 C 0.90495(8) 0.99614(9) 0.76400(8) 0.0338(3) Uani 1 1 d . . . . .
H11A_4 H 0.903402 1.052901 0.781824 0.051 Uiso 1 1 calc R U . . .
H11B_4 H 0.956980 0.973723 0.784055 0.051 Uiso 1 1 calc R U . . .
H11C_4 H 0.869050 0.960798 0.778429 0.051 Uiso 1 1 calc R U . . .
C12_4 C 0.87684(9) 1.15516(9) 0.53742(9) 0.0396(4) Uani 1 1 d . . . . .
H12A_4 H 0.878019 1.201777 0.569838 0.059 Uiso 0.50(2) 1 calc R U P A 1
H12B_4 H 0.832132 1.160770 0.494286 0.059 Uiso 0.50(2) 1 calc R U P A 1
H12C_4 H 0.923738 1.155548 0.524098 0.059 Uiso 0.50(2) 1 calc R U P A 1
H12D_4 H 0.835670 1.192547 0.539875 0.059 Uiso 0.50(2) 1 calc R U P A 2
H12E_4 H 0.871608 1.144186 0.487214 0.059 Uiso 0.50(2) 1 calc R U P A 2
H12F_4 H 0.926611 1.181363 0.561133 0.059 Uiso 0.50(2) 1 calc R U P A 2
C13_4 C 0.88042(7) 0.66620(8) 0.77703(7) 0.0271(3) Uani 1 1 d . . . . .
C14_4 C 0.89910(8) 0.66879(8) 0.85127(8) 0.0298(3) Uani 1 1 d . . . . .
C15_4 C 0.92186(8) 0.59474(9) 0.88896(8) 0.0314(3) Uani 1 1 d . . . . .
H15_4 H 0.934609 0.595115 0.939581 0.038 Uiso 1 1 calc R U . . .
C16_4 C 0.92644(7) 0.52026(8) 0.85447(8) 0.0305(3) Uani 1 1 d . . . . .
C17_4 C 0.90858(7) 0.52050(8) 0.78043(8) 0.0296(3) Uani 1 1 d . . . . .
H17_4 H 0.912431 0.470031 0.756635 0.035 Uiso 1 1 calc R U . . .
C18_4 C 0.88515(7) 0.59292(8) 0.74019(8) 0.0285(3) Uani 1 1 d . . . . .
C19_4 C 0.89537(10) 0.74883(9) 0.88999(8) 0.0393(4) Uani 1 1 d . . . . .
H19A_4 H 0.924899 0.742746 0.940799 0.059 Uiso 1 1 calc R U . . .
H19B_4 H 0.841832 0.761469 0.884999 0.059 Uiso 1 1 calc R U . . .
H19C_4 H 0.916974 0.794309 0.869360 0.059 Uiso 1 1 calc R U . . .
C20_4 C 0.95131(8) 0.44089(9) 0.89659(9) 0.0365(3) Uani 1 1 d . . . . .
H20A_4 H 0.913155 0.397202 0.876945 0.055 Uiso 1 1 calc R U . . .
H20B_4 H 0.955892 0.450731 0.946805 0.055 Uiso 1 1 calc R U . . .
H20C_4 H 1.001044 0.423197 0.893364 0.055 Uiso 1 1 calc R U . . .
C21_4 C 0.86411(9) 0.59138(9) 0.66000(8) 0.0380(3) Uani 1 1 d . . . . .
H21A_4 H 0.862969 0.533575 0.643644 0.057 Uiso 1 1 calc R U . . .
H21B_4 H 0.902225 0.622896 0.645434 0.057 Uiso 1 1 calc R U . . .
H21C_4 H 0.813425 0.616654 0.638676 0.057 Uiso 1 1 calc R U . . .
C1_5 C 0.9880(5) 0.5096(6) 0.5379(4) 0.0340(14) Uani 0.308(9) 1 d D U P B -1
H1A_5 H 1.000782 0.554097 0.574686 0.041 Uiso 0.308(9) 1 calc R U P B -1
H1B_5 H 0.957947 0.467070 0.553667 0.041 Uiso 0.308(9) 1 calc R U P B -1
Cl1_5 Cl 0.9281(7) 0.5533(5) 0.4585(8) 0.0341(13) Uani 0.308(9) 1 d D U P B -1
Cl2_5 Cl 1.0702(9) 0.4653(7) 0.5384(11) 0.040(2) Uani 0.308(9) 1 d D U P B -1
C1_51 C 1.0010(14) 0.497(3) 0.5377(16) 0.034(2) Uani 0.088(9) 1 d D U P C -2
H1A_51 H 1.018367 0.538488 0.576850 0.041 Uiso 0.088(9) 1 calc R U P C -2
H1B_51 H 0.986271 0.446179 0.558261 0.041 Uiso 0.088(9) 1 calc R U P C -2
Cl1_51 Cl 0.9184(12) 0.537(2) 0.4740(19) 0.031(3) Uani 0.088(9) 1 d D U P C -2
Cl2_51 Cl 1.0758(11) 0.4737(14) 0.5108(12) 0.043(3) Uani 0.088(9) 1 d D U P C -2

loop_
_atom_site_aniso_label
_atom_site_aniso_U_11
_atom_site_aniso_U_22
_atom_site_aniso_U_33
_atom_site_aniso_U_23
_atom_site_aniso_U_13
_atom_site_aniso_U_12
Be1_1 0.0230(8) 0.0266(8) 0.0295(9) 0.0030(7) 0.0091(7) 0.0000(7)
C1_1 0.0243(6) 0.0262(6) 0.0305(7) 0.0041(5) 0.0087(5) -0.0005(5)
C2_1 0.0287(7) 0.0297(7) 0.0325(7) 0.0020(6) 0.0094(6) -0.0006(6)
C3_1 0.0329(7) 0.0385(8) 0.0307(7) -0.0023(6) 0.0073(6) -0.0053(6)
C4_1 0.0259(7) 0.0536(9) 0.0357(8) -0.0026(7) 0.0041(6) -0.0065(7)
C5_1 0.0223(7) 0.0496(9) 0.0362(8) 0.0008(7) 0.0086(6) -0.0016(6)
C6_1 0.0243(6) 0.0304(7) 0.0295(7) 0.0051(6) 0.0086(5) -0.0011(5)
C7_1 0.0252(7) 0.0273(7) 0.0301(7) 0.0055(5) 0.0108(5) -0.0011(5)
C8_1 0.0231(6) 0.0349(7) 0.0371(8) 0.0038(6) 0.0115(6) 0.0000(5)
C9_1 0.0317(7) 0.0365(8) 0.0404(8) 0.0023(6) 0.0195(6) 0.0020(6)
C10_1 0.0346(7) 0.0335(7) 0.0317(7) -0.0002(6) 0.0146(6) -0.0013(6)
C11_1 0.0257(7) 0.0301(7) 0.0315(7) 0.0027(5) 0.0097(5) -0.0006(5)
C12_1 0.0248(6) 0.0257(6) 0.0293(7) 0.0047(5) 0.0090(5) -0.0007(5)
C1_2 0.0251(6) 0.0226(6) 0.0235(6) -0.0034(5) 0.0085(5) -0.0019(5)
N1_2 0.0203(5) 0.0251(5) 0.0316(6) 0.0032(5) 0.0089(4) -0.0004(4)
C2_2 0.0204(6) 0.0305(7) 0.0370(8) 0.0039(6) 0.0096(5) -0.0010(5)
N2_2 0.0202(5) 0.0253(5) 0.0308(6) 0.0018(4) 0.0085(4) -0.0007(4)
C3_2 0.0207(6) 0.0302(7) 0.0357(8) 0.0032(6) 0.0101(5) -0.0003(5)
C4_2 0.0197(6) 0.0225(6) 0.0313(7) 0.0027(5) 0.0081(5) 0.0006(5)
C5_2 0.0199(6) 0.0274(7) 0.0320(7) -0.0015(5) 0.0063(5) 0.0013(5)
C6_2 0.0230(6) 0.0229(6) 0.0381(8) -0.0034(5) 0.0063(5) 0.0000(5)
C7_2 0.0205(6) 0.0257(7) 0.0364(8) 0.0034(6) 0.0055(5) 0.0001(5)
C8_2 0.0240(6) 0.0294(7) 0.0287(7) 0.0028(5) 0.0068(5) 0.0004(5)
C9_2 0.0200(6) 0.0255(6) 0.0325(7) -0.0008(5) 0.0081(5) -0.0006(5)
C10_2 0.0323(7) 0.0324(7) 0.0342(8) -0.0038(6) 0.0091(6) 0.0004(6)
C11_2 0.0344(8) 0.0265(7) 0.0428(8) 0.0054(6) 0.0064(6) -0.0024(6)
C12_2 0.0334(7) 0.0283(7) 0.0327(7) -0.0021(6) 0.0117(6) -0.0042(6)
C13_2 0.0203(6) 0.0237(6) 0.0315(7) 0.0020(5) 0.0089(5) -0.0010(5)
C14_2 0.0212(6) 0.0285(7) 0.0343(7) -0.0018(6) 0.0117(5) -0.0021(5)
C15_2 0.0229(6) 0.0258(7) 0.0412(8) -0.0014(6) 0.0126(6) 0.0013(5)
C16_2 0.0206(6) 0.0288(7) 0.0399(8) 0.0044(6) 0.0084(6) 0.0015(5)
C17_2 0.0294(7) 0.0328(7) 0.0305(7) 0.0036(6) 0.0077(6) 0.0000(6)
C18_2 0.0252(6) 0.0270(7) 0.0312(7) 0.0003(5) 0.0079(5) -0.0016(5)
C19_2 0.0421(8) 0.0350(8) 0.0363(8) -0.0050(6) 0.0182(7) -0.0020(6)
C20_2 0.0307(7) 0.0329(8) 0.0502(9) 0.0098(7) 0.0106(7) 0.0052(6)
C21_2 0.0488(9) 0.0304(7) 0.0328(8) -0.0031(6) 0.0111(7) -0.0015(6)
Be1_3 0.0247(8) 0.0270(8) 0.0340(10) 0.0046(7) 0.0108(7) 0.0009(7)
C1_3 0.0282(7) 0.0263(7) 0.0363(8) 0.0051(6) 0.0123(6) 0.0012(5)
C2_3 0.0343(8) 0.0414(8) 0.0379(8) -0.0008(7) 0.0132(6) 0.0039(6)
C3_3 0.0498(10) 0.0516(10) 0.0441(9) -0.0071(8) 0.0239(8) 0.0048(8)
C4_3 0.0424(9) 0.0455(9) 0.0606(11) -0.0002(8) 0.0311(8) 0.0066(7)
C5_3 0.0286(7) 0.0332(8) 0.0550(10) 0.0066(7) 0.0197(7) 0.0036(6)
C6_3 0.0263(7) 0.0242(6) 0.0415(8) 0.0085(6) 0.0142(6) 0.0018(5)
C7_3 0.0244(7) 0.0246(6) 0.0393(8) 0.0101(6) 0.0086(6) -0.0004(5)
C8_3 0.0241(7) 0.0379(8) 0.0488(9) 0.0105(7) 0.0073(6) -0.0003(6)
C9_3 0.0309(8) 0.0413(9) 0.0441(9) 0.0091(7) -0.0021(7) -0.0076(6)
C10_3 0.0432(9) 0.0374(8) 0.0346(8) 0.0040(6) 0.0038(7) -0.0061(7)
C11_3 0.0337(8) 0.0373(8) 0.0345(8) 0.0033(6) 0.0089(6) -0.0016(6)
C12_3 0.0260(7) 0.0277(7) 0.0348(7) 0.0068(6) 0.0094(6) -0.0011(5)
C1_4 0.0251(6) 0.0227(6) 0.0281(7) -0.0029(5) 0.0085(5) -0.0012(5)
N1_4 0.0205(5) 0.0249(6) 0.0424(7) 0.0034(5) 0.0107(5) 0.0011(4)
C2_4 0.0235(7) 0.0330(8) 0.0664(11) 0.0104(7) 0.0183(7) 0.0024(6)
N2_4 0.0213(5) 0.0250(6) 0.0416(7) 0.0028(5) 0.0120(5) -0.0003(4)
C3_4 0.0221(7) 0.0310(7) 0.0488(9) 0.0041(6) 0.0131(6) -0.0001(5)
C4_4 0.0201(6) 0.0240(6) 0.0383(8) 0.0033(5) 0.0089(5) 0.0019(5)
C5_4 0.0228(6) 0.0281(7) 0.0387(8) 0.0001(6) 0.0078(6) 0.0015(5)
C6_4 0.0271(7) 0.0323(7) 0.0344(7) 0.0024(6) 0.0071(6) 0.0039(6)
C7_4 0.0249(7) 0.0275(7) 0.0425(8) 0.0054(6) 0.0106(6) 0.0040(5)
C8_4 0.0240(6) 0.0251(7) 0.0405(8) -0.0018(6) 0.0096(6) 0.0005(5)
C9_4 0.0198(6) 0.0292(7) 0.0375(8) 0.0003(6) 0.0091(5) 0.0024(5)
C10_4 0.0443(9) 0.0350(8) 0.0436(9) -0.0067(7) 0.0120(7) -0.0048(7)
C11_4 0.0310(7) 0.0321(7) 0.0381(8) -0.0012(6) 0.0110(6) 0.0010(6)
C12_4 0.0422(9) 0.0290(7) 0.0486(9) 0.0073(7) 0.0159(7) 0.0041(6)
C13_4 0.0216(6) 0.0223(6) 0.0383(8) 0.0014(5) 0.0109(5) -0.0014(5)
C14_4 0.0256(7) 0.0256(7) 0.0390(8) -0.0016(6) 0.0115(6) -0.0024(5)
C15_4 0.0282(7) 0.0298(7) 0.0356(8) 0.0008(6) 0.0092(6) -0.0019(6)
C16_4 0.0207(6) 0.0262(7) 0.0445(8) 0.0019(6) 0.0102(6) -0.0004(5)
C17_4 0.0228(6) 0.0240(6) 0.0437(8) -0.0035(6) 0.0132(6) -0.0008(5)
C18_4 0.0223(6) 0.0263(7) 0.0386(8) -0.0015(6) 0.0125(6) -0.0023(5)
C19_4 0.0500(9) 0.0272(7) 0.0421(9) -0.0023(6) 0.0166(7) -0.0021(6)
C20_4 0.0299(7) 0.0282(7) 0.0497(9) 0.0044(6) 0.0106(6) 0.0028(6)
C21_4 0.0415(8) 0.0329(8) 0.0414(9) -0.0036(6) 0.0158(7) -0.0032(6)
C1_5 0.031(3) 0.027(3) 0.043(2) 0.012(2) 0.011(2) 0.007(2)
Cl1_5 0.0298(14) 0.024(3) 0.045(2) 0.008(2) 0.0066(12) 0.008(2)
Cl2_5 0.033(2) 0.021(3) 0.056(3) 0.003(3) 0.0015(19) 0.011(2)
C1_51 0.031(4) 0.027(4) 0.044(4) 0.013(4) 0.011(4) 0.007(4)
Cl1_51 0.027(4) 0.027(5) 0.042(5) 0.015(5) 0.015(4) 0.009(4)
Cl2_51 0.034(3) 0.034(4) 0.055(5) 0.012(4) 0.006(4) 0.007(3)

loop_
_atom_type_symbol
_atom_type_description
_atom_type_scat_dispersion_real
_atom_type_scat_dispersion_imag
_atom_type_scat_source
C C 0.0181 0.0091 'International Tables Vol C Tables 4.2.6.8 and 6.1.1.4'
H H 0.0000 0.0000 'International Tables Vol C Tables 4.2.6.8 and 6.1.1.4'
Be Be 0.0038 0.0014 'International Tables Vol C Tables 4.2.6.8 and 6.1.1.4'
N N 0.0311 0.0180 'International Tables Vol C Tables 4.2.6.8 and 6.1.1.4'
Cl Cl 0.3639 0.7018 'International Tables Vol C Tables 4.2.6.8 and 6.1.1.4'

loop_
_exptl_crystal_face_index_h
_exptl_crystal_face_index_k
_exptl_crystal_face_index_l
_exptl_crystal_face_perp_dist
2 -1 0 0.0687
1 0 -1 0.0599
-1 -1 2 0.0786
2 -2 -1 0.0647
0 0 -1 0.0148
-1 -2 2 0.0707
1 -2 2 0.0565
-1 1 2 0.0619
-1 1 -2 0.0209
0 -1 -1 0.0378
0 1 1 0.0803
0 0 1 0.0280
1 1 -2 0.0529

loop_
_geom_angle_atom_site_label_1
_geom_angle_atom_site_label_2
_geom_angle_atom_site_label_3
_geom_angle
_geom_angle_site_symmetry_1
_geom_angle_site_symmetry_3
_geom_angle_publ_flag
C12_1 Be1_1 C1_1 100.27(11) . . ?
C12_1 Be1_1 C1_2 129.18(12) . . ?
C1_1 Be1_1 C1_2 130.33(12) . . ?
C2_1 C1_1 C6_1 116.54(12) . . ?
C2_1 C1_1 Be1_1 138.59(12) . . ?
C6_1 C1_1 Be1_1 104.85(11) . . ?
C1_1 C2_1 C3_1 122.53(13) . . ?
C1_1 C2_1 H2_1 118.7 . . ?
C3_1 C2_1 H2_1 118.7 . . ?
C4_1 C3_1 C2_1 119.55(14) . . ?
C4_1 C3_1 H3_1 120.2 . . ?
C2_1 C3_1 H3_1 120.2 . . ?
C3_1 C4_1 C5_1 120.15(13) . . ?
C3_1 C4_1 H4_1 119.9 . . ?
C5_1 C4_1 H4_1 119.9 . . ?
C4_1 C5_1 C6_1 120.17(13) . . ?
C4_1 C5_1 H5_1 119.9 . . ?
C6_1 C5_1 H5_1 119.9 . . ?
C5_1 C6_1 C1_1 121.05(13) . . ?
C5_1 C6_1 C7_1 124.15(12) . . ?
C1_1 C6_1 C7_1 114.80(11) . . ?
C8_1 C7_1 C12_1 121.15(13) . . ?
C8_1 C7_1 C6_1 124.16(12) . . ?
C12_1 C7_1 C6_1 114.68(11) . . ?
C9_1 C8_1 C7_1 120.24(13) . . ?
C9_1 C8_1 H8_1 119.9 . . ?
C7_1 C8_1 H8_1 119.9 . . ?
C8_1 C9_1 C10_1 119.95(13) . . ?
C8_1 C9_1 H9_1 120.0 . . ?
C10_1 C9_1 H9_1 120.0 . . ?
C9_1 C10_1 C11_1 119.59(13) . . ?
C9_1 C10_1 H10_1 120.2 . . ?
C11_1 C10_1 H10_1 120.2 . . ?
C10_1 C11_1 C12_1 122.47(13) . . ?
C10_1 C11_1 H11_1 118.8 . . ?
C12_1 C11_1 H11_1 118.8 . . ?
C11_1 C12_1 C7_1 116.50(12) . . ?
C11_1 C12_1 Be1_1 138.24(12) . . ?
C7_1 C12_1 Be1_1 105.24(11) . . ?
N2_2 C1_2 N1_2 108.20(11) . . ?
N2_2 C1_2 Be1_1 125.60(11) . . ?
N1_2 C1_2 Be1_1 126.20(11) . . ?
C1_2 N1_2 C13_2 127.94(11) . . ?
C1_2 N1_2 C2_2 113.25(10) . . ?
C13_2 N1_2 C2_2 118.78(10) . . ?
N1_2 C2_2 C3_2 102.60(10) . . ?
N1_2 C2_2 H2A_2 111.2 . . ?
C3_2 C2_2 H2A_2 111.2 . . ?
N1_2 C2_2 H2AB_2 111.2 . . ?
C3_2 C2_2 H2AB_2 111.2 . . ?
H2A_2 C2_2 H2AB_2 109.2 . . ?
C1_2 N2_2 C4_2 127.07(11) . . ?
C1_2 N2_2 C3_2 113.71(10) . . ?
C4_2 N2_2 C3_2 119.19(10) . . ?
N2_2 C3_2 C2_2 102.20(10) . . ?
N2_2 C3_2 H3A_2 111.3 . . ?
C2_2 C3_2 H3A_2 111.3 . . ?
N2_2 C3_2 H3AB_2 111.3 . . ?
C2_2 C3_2 H3AB_2 111.3 . . ?
H3A_2 C3_2 H3AB_2 109.2 . . ?
C9_2 C4_2 C5_2 121.98(12) . . ?
C9_2 C4_2 N2_2 118.67(11) . . ?
C5_2 C4_2 N2_2 119.11(11) . . ?
C6_2 C5_2 C4_2 117.84(12) . . ?
C6_2 C5_2 C10_2 120.51(12) . . ?
C4_2 C5_2 C10_2 121.63(12) . . ?
C7_2 C6_2 C5_2 122.03(12) . . ?
C7_2 C6_2 H6_2 119.0 . . ?
C5_2 C6_2 H6_2 119.0 . . ?
C6_2 C7_2 C8_2 118.28(12) . . ?
C6_2 C7_2 C11_2 120.35(12) . . ?
C8_2 C7_2 C11_2 121.37(12) . . ?
C7_2 C8_2 C9_2 121.99(12) . . ?
C7_2 C8_2 H8_2 119.0 . . ?
C9_2 C8_2 H8_2 119.0 . . ?
C8_2 C9_2 C4_2 117.85(12) . . ?
C8_2 C9_2 C12_2 120.58(12) . . ?
C4_2 C9_2 C12_2 121.51(12) . . ?
C5_2 C10_2 H10A_2 109.5 . . ?
C5_2 C10_2 H10B_2 109.5 . . ?
H10A_2 C10_2 H10B_2 109.5 . . ?
C5_2 C10_2 H10C_2 109.5 . . ?
H10A_2 C10_2 H10C_2 109.5 . . ?
H10B_2 C10_2 H10C_2 109.5 . . ?
C7_2 C11_2 H11A_2 109.5 . . ?
C7_2 C11_2 H11B_2 109.5 . . ?
H11A_2 C11_2 H11B_2 109.5 . . ?
C7_2 C11_2 H11C_2 109.5 . . ?
H11A_2 C11_2 H11C_2 109.5 . . ?
H11B_2 C11_2 H11C_2 109.5 . . ?
C9_2 C12_2 H12A_2 109.5 . . ?
C9_2 C12_2 H12B_2 109.5 . . ?
H12A_2 C12_2 H12B_2 109.5 . . ?
C9_2 C12_2 H12C_2 109.5 . . ?
H12A_2 C12_2 H12C_2 109.5 . . ?
H12B_2 C12_2 H12C_2 109.5 . . ?
C14_2 C13_2 C18_2 121.93(12) . . ?
C14_2 C13_2 N1_2 119.35(11) . . ?
C18_2 C13_2 N1_2 118.40(11) . . ?
C13_2 C14_2 C15_2 118.17(12) . . ?
C13_2 C14_2 C19_2 121.34(12) . . ?
C15_2 C14_2 C19_2 120.47(12) . . ?
C16_2 C15_2 C14_2 121.63(13) . . ?
C16_2 C15_2 H15_2 119.2 . . ?
C14_2 C15_2 H15_2 119.2 . . ?
C15_2 C16_2 C17_2 118.44(13) . . ?
C15_2 C16_2 C20_2 120.73(13) . . ?
C17_2 C16_2 C20_2 120.83(13) . . ?
C16_2 C17_2 C18_2 122.20(13) . . ?
C16_2 C17_2 H17_2 118.9 . . ?
C18_2 C17_2 H17_2 118.9 . . ?
C17_2 C18_2 C13_2 117.59(12) . . ?
C17_2 C18_2 C21_2 121.07(12) . . ?
C13_2 C18_2 C21_2 121.34(12) . . ?
C14_2 C19_2 H19A_2 109.5 . . ?
C14_2 C19_2 H19B_2 109.5 . . ?
H19A_2 C19_2 H19B_2 109.5 . . ?
C14_2 C19_2 H19C_2 109.5 . . ?
H19A_2 C19_2 H19C_2 109.5 . . ?
H19B_2 C19_2 H19C_2 109.5 . . ?
C16_2 C20_2 H20A_2 109.5 . . ?
C16_2 C20_2 H20B_2 109.5 . . ?
H20A_2 C20_2 H20B_2 109.5 . . ?
C16_2 C20_2 H20C_2 109.5 . . ?
H20A_2 C20_2 H20C_2 109.5 . . ?
H20B_2 C20_2 H20C_2 109.5 . . ?
C18_2 C21_2 H21A_2 109.5 . . ?
C18_2 C21_2 H21B_2 109.5 . . ?
H21A_2 C21_2 H21B_2 109.5 . . ?
C18_2 C21_2 H21C_2 109.5 . . ?
H21A_2 C21_2 H21C_2 109.5 . . ?
H21B_2 C21_2 H21C_2 109.5 . . ?
C1_3 Be1_3 C12_3 100.10(11) . . ?
C1_3 Be1_3 C1_4 130.88(12) . . ?
C12_3 Be1_3 C1_4 128.91(12) . . ?
C2_3 C1_3 C6_3 116.18(13) . . ?
C2_3 C1_3 Be1_3 138.28(13) . . ?
C6_3 C1_3 Be1_3 105.36(12) . . ?
C1_3 C2_3 C3_3 122.41(14) . . ?
C1_3 C2_3 H2_3 118.8 . . ?
C3_3 C2_3 H2_3 118.8 . . ?
C4_3 C3_3 C2_3 120.09(15) . . ?
C4_3 C3_3 H3_3 120.0 . . ?
C2_3 C3_3 H3_3 120.0 . . ?
C5_3 C4_3 C3_3 119.74(14) . . ?
C5_3 C4_3 H4_3 120.1 . . ?
C3_3 C4_3 H4_3 120.1 . . ?
C4_3 C5_3 C6_3 120.26(14) . . ?
C4_3 C5_3 H5_3 119.9 . . ?
C6_3 C5_3 H5_3 119.9 . . ?
C5_3 C6_3 C1_3 121.25(14) . . ?
C5_3 C6_3 C7_3 124.18(13) . . ?
C1_3 C6_3 C7_3 114.51(12) . . ?
C8_3 C7_3 C12_3 121.02(14) . . ?
C8_3 C7_3 C6_3 124.18(13) . . ?
C12_3 C7_3 C6_3 114.77(12) . . ?
C9_3 C8_3 C7_3 120.04(14) . . ?
C9_3 C8_3 H8_3 120.0 . . ?
C7_3 C8_3 H8_3 120.0 . . ?
C10_3 C9_3 C8_3 120.47(14) . . ?
C10_3 C9_3 H9_3 119.8 . . ?
C8_3 C9_3 H9_3 119.8 . . ?
C9_3 C10_3 C11_3 119.25(15) . . ?
C9_3 C10_3 H10_3 120.4 . . ?
C11_3 C10_3 H10_3 120.4 . . ?
C12_3 C11_3 C10_3 122.59(14) . . ?
C12_3 C11_3 H11_3 118.7 . . ?
C10_3 C11_3 H11_3 118.7 . . ?
C11_3 C12_3 C7_3 116.60(13) . . ?
C11_3 C12_3 Be1_3 138.19(13) . . ?
C7_3 C12_3 Be1_3 105.21(12) . . ?
N2_4 C1_4 N1_4 108.08(11) . . ?
N2_4 C1_4 Be1_3 122.31(11) . . ?
N1_4 C1_4 Be1_3 129.61(12) . . ?
C1_4 N1_4 C4_4 126.98(11) . . ?
C1_4 N1_4 C2_4 113.30(11) . . ?
C4_4 N1_4 C2_4 119.57(10) . . ?
N1_4 C2_4 C3_4 102.62(11) . . ?
N1_4 C2_4 H2A_4 111.2 . . ?
C3_4 C2_4 H2A_4 111.2 . . ?
N1_4 C2_4 H2AB_4 111.2 . . ?
C3_4 C2_4 H2AB_4 111.2 . . ?
H2A_4 C2_4 H2AB_4 109.2 . . ?
C1_4 N2_4 C13_4 126.60(11) . . ?
C1_4 N2_4 C3_4 113.85(11) . . ?
C13_4 N2_4 C3_4 119.52(10) . . ?
N2_4 C3_4 C2_4 102.11(10) . . ?
N2_4 C3_4 H3A_4 111.3 . . ?
C2_4 C3_4 H3A_4 111.3 . . ?
N2_4 C3_4 H3AB_4 111.3 . . ?
C2_4 C3_4 H3AB_4 111.3 . . ?
H3A_4 C3_4 H3AB_4 109.2 . . ?
C5_4 C4_4 C9_4 121.92(12) . . ?
C5_4 C4_4 N1_4 118.40(12) . . ?
C9_4 C4_4 N1_4 119.49(12) . . ?
C6_4 C5_4 C4_4 117.91(13) . . ?
C6_4 C5_4 C10_4 120.37(13) . . ?
C4_4 C5_4 C10_4 121.72(13) . . ?
C5_4 C6_4 C7_4 121.99(13) . . ?
C5_4 C6_4 H6_4 119.0 . . ?
C7_4 C6_4 H6_4 119.0 . . ?
C8_4 C7_4 C6_4 118.29(13) . . ?
C8_4 C7_4 C12_4 120.75(13) . . ?
C6_4 C7_4 C12_4 120.95(13) . . ?
C7_4 C8_4 C9_4 122.07(13) . . ?
C7_4 C8_4 H8_4 119.0 . . ?
C9_4 C8_4 H8_4 119.0 . . ?
C8_4 C9_4 C4_4 117.75(13) . . ?
C8_4 C9_4 C11_4 120.29(12) . . ?
C4_4 C9_4 C11_4 121.96(12) . . ?
C5_4 C10_4 H10A_4 109.5 . . ?
C5_4 C10_4 H10B_4 109.5 . . ?
H10A_4 C10_4 H10B_4 109.5 . . ?
C5_4 C10_4 H10C_4 109.5 . . ?
H10A_4 C10_4 H10C_4 109.5 . . ?
H10B_4 C10_4 H10C_4 109.5 . . ?
C9_4 C11_4 H11A_4 109.5 . . ?
C9_4 C11_4 H11B_4 109.5 . . ?
H11A_4 C11_4 H11B_4 109.5 . . ?
C9_4 C11_4 H11C_4 109.5 . . ?
H11A_4 C11_4 H11C_4 109.5 . . ?
H11B_4 C11_4 H11C_4 109.5 . . ?
C7_4 C12_4 H12A_4 109.5 . . ?
C7_4 C12_4 H12B_4 109.5 . . ?
H12A_4 C12_4 H12B_4 109.5 . . ?
C7_4 C12_4 H12C_4 109.5 . . ?
H12A_4 C12_4 H12C_4 109.5 . . ?
H12B_4 C12_4 H12C_4 109.5 . . ?
C7_4 C12_4 H12D_4 109.5 . . ?
C7_4 C12_4 H12E_4 109.5 . . ?
H12D_4 C12_4 H12E_4 109.5 . . ?
C7_4 C12_4 H12F_4 109.5 . . ?
H12D_4 C12_4 H12F_4 109.5 . . ?
H12E_4 C12_4 H12F_4 109.5 . . ?
C14_4 C13_4 C18_4 122.37(12) . . ?
C14_4 C13_4 N2_4 118.40(12) . . ?
C18_4 C13_4 N2_4 119.02(12) . . ?
C15_4 C14_4 C13_4 117.79(12) . . ?
C15_4 C14_4 C19_4 120.73(13) . . ?
C13_4 C14_4 C19_4 121.48(12) . . ?
C16_4 C15_4 C14_4 121.77(13) . . ?
C16_4 C15_4 H15_4 119.1 . . ?
C14_4 C15_4 H15_4 119.1 . . ?
C17_4 C16_4 C15_4 118.72(13) . . ?
C17_4 C16_4 C20_4 120.56(13) . . ?
C15_4 C16_4 C20_4 120.71(13) . . ?
C16_4 C17_4 C18_4 121.72(13) . . ?
C16_4 C17_4 H17_4 119.1 . . ?
C18_4 C17_4 H17_4 119.1 . . ?
C17_4 C18_4 C13_4 117.60(13) . . ?
C17_4 C18_4 C21_4 120.88(12) . . ?
C13_4 C18_4 C21_4 121.50(12) . . ?
C14_4 C19_4 H19A_4 109.5 . . ?
C14_4 C19_4 H19B_4 109.5 . . ?
H19A_4 C19_4 H19B_4 109.5 . . ?
C14_4 C19_4 H19C_4 109.5 . . ?
H19A_4 C19_4 H19C_4 109.5 . . ?
H19B_4 C19_4 H19C_4 109.5 . . ?
C16_4 C20_4 H20A_4 109.5 . . ?
C16_4 C20_4 H20B_4 109.5 . . ?
H20A_4 C20_4 H20B_4 109.5 . . ?
C16_4 C20_4 H20C_4 109.5 . . ?
H20A_4 C20_4 H20C_4 109.5 . . ?
H20B_4 C20_4 H20C_4 109.5 . . ?
C18_4 C21_4 H21A_4 109.5 . . ?
C18_4 C21_4 H21B_4 109.5 . . ?
H21A_4 C21_4 H21B_4 109.5 . . ?
C18_4 C21_4 H21C_4 109.5 . . ?
H21A_4 C21_4 H21C_4 109.5 . . ?
H21B_4 C21_4 H21C_4 109.5 . . ?
Cl2_5 C1_5 Cl1_5 119.1(11) . . ?
Cl2_5 C1_5 H1A_5 107.5 . . ?
Cl1_5 C1_5 H1A_5 107.5 . . ?
Cl2_5 C1_5 H1B_5 107.5 . . ?
Cl1_5 C1_5 H1B_5 107.5 . . ?
H1A_5 C1_5 H1B_5 107.0 . . ?
Cl2_51 C1_51 Cl1_51 118.0(19) . . ?
Cl2_51 C1_51 H1A_51 107.8 . . ?
Cl1_51 C1_51 H1A_51 107.8 . . ?
Cl2_51 C1_51 H1B_51 107.8 . . ?
Cl1_51 C1_51 H1B_51 107.8 . . ?
H1A_51 C1_51 H1B_51 107.1 . . ?

loop_
_geom_bond_atom_site_label_1
_geom_bond_atom_site_label_2
_geom_bond_distance
_geom_bond_site_symmetry_2
_geom_bond_publ_flag
Be1_1 C12_1 1.745(2) . ?
Be1_1 C1_1 1.751(2) . ?
Be1_1 C1_2 1.784(2) . ?
C1_1 C2_1 1.3948(19) . ?
C1_1 C6_1 1.4259(18) . ?
C2_1 C3_1 1.3956(19) . ?
C2_1 H2_1 0.9500 . ?
C3_1 C4_1 1.385(2) . ?
C3_1 H3_1 0.9500 . ?
C4_1 C5_1 1.387(2) . ?
C4_1 H4_1 0.9500 . ?
C5_1 C6_1 1.3964(19) . ?
C5_1 H5_1 0.9500 . ?
C6_1 C7_1 1.4922(19) . ?
C7_1 C8_1 1.3977(19) . ?
C7_1 C12_1 1.4212(18) . ?
C8_1 C9_1 1.385(2) . ?
C8_1 H8_1 0.9500 . ?
C9_1 C10_1 1.389(2) . ?
C9_1 H9_1 0.9500 . ?
C10_1 C11_1 1.3946(19) . ?
C10_1 H10_1 0.9500 . ?
C11_1 C12_1 1.3975(19) . ?
C11_1 H11_1 0.9500 . ?
C1_2 N2_2 1.3305(16) . ?
C1_2 N1_2 1.3368(16) . ?
N1_2 C13_2 1.4375(16) . ?
N1_2 C2_2 1.4790(16) . ?
C2_2 C3_2 1.5249(18) . ?
C2_2 H2A_2 0.9900 . ?
C2_2 H2AB_2 0.9900 . ?
N2_2 C4_2 1.4389(16) . ?
N2_2 C3_2 1.4793(16) . ?
C3_2 H3A_2 0.9900 . ?
C3_2 H3AB_2 0.9900 . ?
C4_2 C9_2 1.3966(18) . ?
C4_2 C5_2 1.3998(18) . ?
C5_2 C6_2 1.3930(19) . ?
C5_2 C10_2 1.5014(19) . ?
C6_2 C7_2 1.390(2) . ?
C6_2 H6_2 0.9500 . ?
C7_2 C8_2 1.3934(19) . ?
C7_2 C11_2 1.5057(18) . ?
C8_2 C9_2 1.3935(18) . ?
C8_2 H8_2 0.9500 . ?
C9_2 C12_2 1.5050(18) . ?
C10_2 H10A_2 0.9800 . ?
C10_2 H10B_2 0.9800 . ?
C10_2 H10C_2 0.9800 . ?
C11_2 H11A_2 0.9800 . ?
C11_2 H11B_2 0.9800 . ?
C11_2 H11C_2 0.9800 . ?
C12_2 H12A_2 0.9800 . ?
C12_2 H12B_2 0.9800 . ?
C12_2 H12C_2 0.9800 . ?
C13_2 C14_2 1.3956(18) . ?
C13_2 C18_2 1.3998(19) . ?
C14_2 C15_2 1.3973(19) . ?
C14_2 C19_2 1.5061(19) . ?
C15_2 C16_2 1.390(2) . ?
C15_2 H15_2 0.9500 . ?
C16_2 C17_2 1.390(2) . ?
C16_2 C20_2 1.5077(19) . ?
C17_2 C18_2 1.3956(19) . ?
C17_2 H17_2 0.9500 . ?
C18_2 C21_2 1.5067(19) . ?
C19_2 H19A_2 0.9800 . ?
C19_2 H19B_2 0.9800 . ?
C19_2 H19C_2 0.9800 . ?
C20_2 H20A_2 0.9800 . ?
C20_2 H20B_2 0.9800 . ?
C20_2 H20C_2 0.9800 . ?
C21_2 H21A_2 0.9800 . ?
C21_2 H21B_2 0.9800 . ?
C21_2 H21C_2 0.9800 . ?
Be1_3 C1_3 1.743(2) . ?
Be1_3 C12_3 1.747(2) . ?
Be1_3 C1_4 1.780(2) . ?
C1_3 C2_3 1.393(2) . ?
C1_3 C6_3 1.4239(19) . ?
C2_3 C3_3 1.394(2) . ?
C2_3 H2_3 0.9500 . ?
C3_3 C4_3 1.382(2) . ?
C3_3 H3_3 0.9500 . ?
C4_3 C5_3 1.380(2) . ?
C4_3 H4_3 0.9500 . ?
C5_3 C6_3 1.3991(19) . ?
C5_3 H5_3 0.9500 . ?
C6_3 C7_3 1.489(2) . ?
C7_3 C8_3 1.3972(19) . ?
C7_3 C12_3 1.4215(19) . ?
C8_3 C9_3 1.386(2) . ?
C8_3 H8_3 0.9500 . ?
C9_3 C10_3 1.381(2) . ?
C9_3 H9_3 0.9500 . ?
C10_3 C11_3 1.397(2) . ?
C10_3 H10_3 0.9500 . ?
C11_3 C12_3 1.395(2) . ?
C11_3 H11_3 0.9500 . ?
C1_4 N2_4 1.3293(17) . ?
C1_4 N1_4 1.3353(17) . ?
N1_4 C4_4 1.4360(17) . ?
N1_4 C2_4 1.4773(17) . ?
C2_4 C3_4 1.5236(19) . ?
C2_4 H2A_4 0.9900 . ?
C2_4 H2AB_4 0.9900 . ?
N2_4 C13_4 1.4352(16) . ?
N2_4 C3_4 1.4773(16) . ?
C3_4 H3A_4 0.9900 . ?
C3_4 H3AB_4 0.9900 . ?
C4_4 C5_4 1.396(2) . ?
C4_4 C9_4 1.4022(19) . ?
C5_4 C6_4 1.3913(19) . ?
C5_4 C10_4 1.5097(19) . ?
C6_4 C7_4 1.395(2) . ?
C6_4 H6_4 0.9500 . ?
C7_4 C8_4 1.387(2) . ?
C7_4 C12_4 1.5063(19) . ?
C8_4 C9_4 1.3948(19) . ?
C8_4 H8_4 0.9500 . ?
C9_4 C11_4 1.506(2) . ?
C10_4 H10A_4 0.9800 . ?
C10_4 H10B_4 0.9800 . ?
C10_4 H10C_4 0.9800 . ?
C11_4 H11A_4 0.9800 . ?
C11_4 H11B_4 0.9800 . ?
C11_4 H11C_4 0.9800 . ?
C12_4 H12A_4 0.9800 . ?
C12_4 H12B_4 0.9800 . ?
C12_4 H12C_4 0.9800 . ?
C12_4 H12D_4 0.9800 . ?
C12_4 H12E_4 0.9800 . ?
C12_4 H12F_4 0.9800 . ?
C13_4 C14_4 1.394(2) . ?
C13_4 C18_4 1.3997(18) . ?
C14_4 C15_4 1.3929(19) . ?
C14_4 C19_4 1.5070(19) . ?
C15_4 C16_4 1.3912(19) . ?
C15_4 H15_4 0.9500 . ?
C16_4 C17_4 1.391(2) . ?
C16_4 C20_4 1.5092(19) . ?
C17_4 C18_4 1.3955(19) . ?
C17_4 H17_4 0.9500 . ?
C18_4 C21_4 1.504(2) . ?
C19_4 H19A_4 0.9800 . ?
C19_4 H19B_4 0.9800 . ?
C19_4 H19C_4 0.9800 . ?
C20_4 H20A_4 0.9800 . ?
C20_4 H20B_4 0.9800 . ?
C20_4 H20C_4 0.9800 . ?
C21_4 H21A_4 0.9800 . ?
C21_4 H21B_4 0.9800 . ?
C21_4 H21C_4 0.9800 . ?
C1_5 Cl2_5 1.668(13) . ?
C1_5 Cl1_5 1.748(12) . ?
C1_5 H1A_5 0.9900 . ?
C1_5 H1B_5 0.9900 . ?
C1_51 Cl2_51 1.67(2) . ?
C1_51 Cl1_51 1.75(2) . ?
C1_51 H1A_51 0.9900 . ?
C1_51 H1B_51 0.9900 . ?

loop_
_geom_torsion_atom_site_label_1
_geom_torsion_atom_site_label_2
_geom_torsion_atom_site_label_3
_geom_torsion_atom_site_label_4
_geom_torsion
_geom_torsion_site_symmetry_1
_geom_torsion_site_symmetry_2
_geom_torsion_site_symmetry_3
_geom_torsion_site_symmetry_4
_geom_torsion_publ_flag
C12_1 Be1_1 C1_1 C2_1 -178.28(15) . . . . ?
C1_2 Be1_1 C1_1 C2_1 6.8(3) . . . . ?
C12_1 Be1_1 C1_1 C6_1 3.29(13) . . . . ?
C1_2 Be1_1 C1_1 C6_1 -171.60(13) . . . . ?
C6_1 C1_1 C2_1 C3_1 0.0(2) . . . . ?
Be1_1 C1_1 C2_1 C3_1 -178.34(15) . . . . ?
C1_1 C2_1 C3_1 C4_1 0.4(2) . . . . ?
C2_1 C3_1 C4_1 C5_1 -0.2(2) . . . . ?
C3_1 C4_1 C5_1 C6_1 -0.5(2) . . . . ?
C4_1 C5_1 C6_1 C1_1 0.9(2) . . . . ?
C4_1 C5_1 C6_1 C7_1 -179.03(14) . . . . ?
C2_1 C1_1 C6_1 C5_1 -0.63(19) . . . . ?
Be1_1 C1_1 C6_1 C5_1 178.21(12) . . . . ?
C2_1 C1_1 C6_1 C7_1 179.31(11) . . . . ?
Be1_1 C1_1 C6_1 C7_1 -1.86(15) . . . . ?
C5_1 C6_1 C7_1 C8_1 -1.3(2) . . . . ?
C1_1 C6_1 C7_1 C8_1 178.75(12) . . . . ?
C5_1 C6_1 C7_1 C12_1 179.06(13) . . . . ?
C1_1 C6_1 C7_1 C12_1 -0.88(17) . . . . ?
C12_1 C7_1 C8_1 C9_1 -3.2(2) . . . . ?
C6_1 C7_1 C8_1 C9_1 177.18(13) . . . . ?
C7_1 C8_1 C9_1 C10_1 1.4(2) . . . . ?
C8_1 C9_1 C10_1 C11_1 1.2(2) . . . . ?
C9_1 C10_1 C11_1 C12_1 -2.0(2) . . . . ?
C10_1 C11_1 C12_1 C7_1 0.25(19) . . . . ?
C10_1 C11_1 C12_1 Be1_1 178.61(14) . . . . ?
C8_1 C7_1 C12_1 C11_1 2.35(19) . . . . ?
C6_1 C7_1 C12_1 C11_1 -178.01(11) . . . . ?
C8_1 C7_1 C12_1 Be1_1 -176.52(12) . . . . ?
C6_1 C7_1 C12_1 Be1_1 3.13(15) . . . . ?
C1_1 Be1_1 C12_1 C11_1 177.76(15) . . . . ?
C1_2 Be1_1 C12_1 C11_1 -7.3(3) . . . . ?
C1_1 Be1_1 C12_1 C7_1 -3.77(13) . . . . ?
C1_2 Be1_1 C12_1 C7_1 171.21(13) . . . . ?
C12_1 Be1_1 C1_2 N2_2 88.78(18) . . . . ?
C1_1 Be1_1 C1_2 N2_2 -97.72(17) . . . . ?
C12_1 Be1_1 C1_2 N1_2 -91.20(17) . . . . ?
C1_1 Be1_1 C1_2 N1_2 82.31(18) . . . . ?
N2_2 C1_2 N1_2 C13_2 -178.38(12) . . . . ?
Be1_1 C1_2 N1_2 C13_2 1.6(2) . . . . ?
N2_2 C1_2 N1_2 C2_2 -0.44(15) . . . . ?
Be1_1 C1_2 N1_2 C2_2 179.54(12) . . . . ?
C1_2 N1_2 C2_2 C3_2 1.58(14) . . . . ?
C13_2 N1_2 C2_2 C3_2 179.73(11) . . . . ?
N1_2 C1_2 N2_2 C4_2 -178.96(11) . . . . ?
Be1_1 C1_2 N2_2 C4_2 1.1(2) . . . . ?
N1_2 C1_2 N2_2 C3_2 -1.01(15) . . . . ?
Be1_1 C1_2 N2_2 C3_2 179.01(12) . . . . ?
C1_2 N2_2 C3_2 C2_2 1.92(14) . . . . ?
C4_2 N2_2 C3_2 C2_2 -179.95(11) . . . . ?
N1_2 C2_2 C3_2 N2_2 -1.92(13) . . . . ?
C1_2 N2_2 C4_2 C9_2 -98.84(15) . . . . ?
C3_2 N2_2 C4_2 C9_2 83.31(15) . . . . ?
C1_2 N2_2 C4_2 C5_2 86.65(16) . . . . ?
C3_2 N2_2 C4_2 C5_2 -91.20(14) . . . . ?
C9_2 C4_2 C5_2 C6_2 -1.63(18) . . . . ?
N2_2 C4_2 C5_2 C6_2 172.68(11) . . . . ?
C9_2 C4_2 C5_2 C10_2 176.40(12) . . . . ?
N2_2 C4_2 C5_2 C10_2 -9.28(18) . . . . ?
C4_2 C5_2 C6_2 C7_2 -0.07(19) . . . . ?
C10_2 C5_2 C6_2 C7_2 -178.13(12) . . . . ?
C5_2 C6_2 C7_2 C8_2 1.31(19) . . . . ?
C5_2 C6_2 C7_2 C11_2 -178.89(12) . . . . ?
C6_2 C7_2 C8_2 C9_2 -0.92(19) . . . . ?
C11_2 C7_2 C8_2 C9_2 179.29(12) . . . . ?
C7_2 C8_2 C9_2 C4_2 -0.69(19) . . . . ?
C7_2 C8_2 C9_2 C12_2 176.64(12) . . . . ?
C5_2 C4_2 C9_2 C8_2 2.00(18) . . . . ?
N2_2 C4_2 C9_2 C8_2 -172.34(11) . . . . ?
C5_2 C4_2 C9_2 C12_2 -175.30(12) . . . . ?
N2_2 C4_2 C9_2 C12_2 10.36(18) . . . . ?
C1_2 N1_2 C13_2 C14_2 86.89(16) . . . . ?
C2_2 N1_2 C13_2 C14_2 -90.96(15) . . . . ?
C1_2 N1_2 C13_2 C18_2 -99.51(16) . . . . ?
C2_2 N1_2 C13_2 C18_2 82.64(15) . . . . ?
C18_2 C13_2 C14_2 C15_2 -1.42(19) . . . . ?
N1_2 C13_2 C14_2 C15_2 171.95(11) . . . . ?
C18_2 C13_2 C14_2 C19_2 -179.78(12) . . . . ?
N1_2 C13_2 C14_2 C19_2 -6.41(18) . . . . ?
C13_2 C14_2 C15_2 C16_2 -0.63(19) . . . . ?
C19_2 C14_2 C15_2 C16_2 177.75(12) . . . . ?
C14_2 C15_2 C16_2 C17_2 2.23(19) . . . . ?
C14_2 C15_2 C16_2 C20_2 -177.67(12) . . . . ?
C15_2 C16_2 C17_2 C18_2 -1.9(2) . . . . ?
C20_2 C16_2 C17_2 C18_2 178.02(13) . . . . ?
C16_2 C17_2 C18_2 C13_2 -0.1(2) . . . . ?
C16_2 C17_2 C18_2 C21_2 179.82(13) . . . . ?
C14_2 C13_2 C18_2 C17_2 1.75(19) . . . . ?
N1_2 C13_2 C18_2 C17_2 -171.68(11) . . . . ?
C14_2 C13_2 C18_2 C21_2 -178.13(12) . . . . ?
N1_2 C13_2 C18_2 C21_2 8.44(19) . . . . ?
C12_3 Be1_3 C1_3 C2_3 -173.07(16) . . . . ?
C1_4 Be1_3 C1_3 C2_3 10.5(3) . . . . ?
C12_3 Be1_3 C1_3 C6_3 1.66(13) . . . . ?
C1_4 Be1_3 C1_3 C6_3 -174.77(13) . . . . ?
C6_3 C1_3 C2_3 C3_3 -0.4(2) . . . . ?
Be1_3 C1_3 C2_3 C3_3 173.93(16) . . . . ?
C1_3 C2_3 C3_3 C4_3 2.0(3) . . . . ?
C2_3 C3_3 C4_3 C5_3 -1.3(3) . . . . ?
C3_3 C4_3 C5_3 C6_3 -1.0(2) . . . . ?
C4_3 C5_3 C6_3 C1_3 2.6(2) . . . . ?
C4_3 C5_3 C6_3 C7_3 -174.33(14) . . . . ?
C2_3 C1_3 C6_3 C5_3 -1.9(2) . . . . ?
Be1_3 C1_3 C6_3 C5_3 -177.99(12) . . . . ?
C2_3 C1_3 C6_3 C7_3 175.35(12) . . . . ?
Be1_3 C1_3 C6_3 C7_3 -0.74(15) . . . . ?
C5_3 C6_3 C7_3 C8_3 -1.9(2) . . . . ?
C1_3 C6_3 C7_3 C8_3 -179.06(13) . . . . ?
C5_3 C6_3 C7_3 C12_3 176.35(13) . . . . ?
C1_3 C6_3 C7_3 C12_3 -0.81(17) . . . . ?
C12_3 C7_3 C8_3 C9_3 -1.8(2) . . . . ?
C6_3 C7_3 C8_3 C9_3 176.33(13) . . . . ?
C7_3 C8_3 C9_3 C10_3 1.3(2) . . . . ?
C8_3 C9_3 C10_3 C11_3 0.3(2) . . . . ?
C9_3 C10_3 C11_3 C12_3 -1.4(2) . . . . ?
C10_3 C11_3 C12_3 C7_3 0.9(2) . . . . ?
C10_3 C11_3 C12_3 Be1_3 -178.36(15) . . . . ?
C8_3 C7_3 C12_3 C11_3 0.75(19) . . . . ?
C6_3 C7_3 C12_3 C11_3 -177.57(12) . . . . ?
C8_3 C7_3 C12_3 Be1_3 -179.79(12) . . . . ?
C6_3 C7_3 C12_3 Be1_3 1.90(15) . . . . ?
C1_3 Be1_3 C12_3 C11_3 177.21(16) . . . . ?
C1_4 Be1_3 C12_3 C11_3 -6.3(3) . . . . ?
C1_3 Be1_3 C12_3 C7_3 -2.08(13) . . . . ?
C1_4 Be1_3 C12_3 C7_3 174.45(13) . . . . ?
C1_3 Be1_3 C1_4 N2_4 94.24(18) . . . . ?
C12_3 Be1_3 C1_4 N2_4 -81.24(18) . . . . ?
C1_3 Be1_3 C1_4 N1_4 -85.6(2) . . . . ?
C12_3 Be1_3 C1_4 N1_4 98.87(18) . . . . ?
N2_4 C1_4 N1_4 C4_4 176.54(12) . . . . ?
Be1_3 C1_4 N1_4 C4_4 -3.6(2) . . . . ?
N2_4 C1_4 N1_4 C2_4 1.17(16) . . . . ?
Be1_3 C1_4 N1_4 C2_4 -178.93(13) . . . . ?
C1_4 N1_4 C2_4 C3_4 -2.13(17) . . . . ?
C4_4 N1_4 C2_4 C3_4 -177.88(12) . . . . ?
N1_4 C1_4 N2_4 C13_4 178.44(12) . . . . ?
Be1_3 C1_4 N2_4 C13_4 -1.5(2) . . . . ?
N1_4 C1_4 N2_4 C3_4 0.40(16) . . . . ?
Be1_3 C1_4 N2_4 C3_4 -179.51(12) . . . . ?
C1_4 N2_4 C3_4 C2_4 -1.67(16) . . . . ?
C13_4 N2_4 C3_4 C2_4 -179.86(12) . . . . ?
N1_4 C2_4 C3_4 N2_4 2.09(15) . . . . ?
C1_4 N1_4 C4_4 C5_4 103.22(16) . . . . ?
C2_4 N1_4 C4_4 C5_4 -81.67(16) . . . . ?
C1_4 N1_4 C4_4 C9_4 -81.61(17) . . . . ?
C2_4 N1_4 C4_4 C9_4 93.51(16) . . . . ?
C9_4 C4_4 C5_4 C6_4 -0.74(19) . . . . ?
N1_4 C4_4 C5_4 C6_4 174.31(11) . . . . ?
C9_4 C4_4 C5_4 C10_4 179.33(13) . . . . ?
N1_4 C4_4 C5_4 C10_4 -5.62(19) . . . . ?
C4_4 C5_4 C6_4 C7_4 -1.7(2) . . . . ?
C10_4 C5_4 C6_4 C7_4 178.26(13) . . . . ?
C5_4 C6_4 C7_4 C8_4 2.9(2) . . . . ?
C5_4 C6_4 C7_4 C12_4 -175.68(13) . . . . ?
C6_4 C7_4 C8_4 C9_4 -1.7(2) . . . . ?
C12_4 C7_4 C8_4 C9_4 176.83(13) . . . . ?
C7_4 C8_4 C9_4 C4_4 -0.54(19) . . . . ?
C7_4 C8_4 C9_4 C11_4 178.81(12) . . . . ?
C5_4 C4_4 C9_4 C8_4 1.81(19) . . . . ?
N1_4 C4_4 C9_4 C8_4 -173.18(11) . . . . ?
C5_4 C4_4 C9_4 C11_4 -177.53(12) . . . . ?
N1_4 C4_4 C9_4 C11_4 7.48(18) . . . . ?
C1_4 N2_4 C13_4 C14_4 99.76(16) . . . . ?
C3_4 N2_4 C13_4 C14_4 -82.30(16) . . . . ?
C1_4 N2_4 C13_4 C18_4 -85.31(17) . . . . ?
C3_4 N2_4 C13_4 C18_4 92.63(15) . . . . ?
C18_4 C13_4 C14_4 C15_4 -1.1(2) . . . . ?
N2_4 C13_4 C14_4 C15_4 173.61(12) . . . . ?
C18_4 C13_4 C14_4 C19_4 178.53(13) . . . . ?
N2_4 C13_4 C14_4 C19_4 -6.71(19) . . . . ?
C13_4 C14_4 C15_4 C16_4 0.3(2) . . . . ?
C19_4 C14_4 C15_4 C16_4 -179.38(13) . . . . ?
C14_4 C15_4 C16_4 C17_4 0.8(2) . . . . ?
C14_4 C15_4 C16_4 C20_4 179.98(13) . . . . ?
C15_4 C16_4 C17_4 C18_4 -1.06(19) . . . . ?
C20_4 C16_4 C17_4 C18_4 179.74(12) . . . . ?
C16_4 C17_4 C18_4 C13_4 0.26(19) . . . . ?
C16_4 C17_4 C18_4 C21_4 -178.39(12) . . . . ?
C14_4 C13_4 C18_4 C17_4 0.87(19) . . . . ?
N2_4 C13_4 C18_4 C17_4 -173.85(11) . . . . ?
C14_4 C13_4 C18_4 C21_4 179.51(12) . . . . ?
N2_4 C13_4 C18_4 C21_4 4.78(19) . . . . ?
